data_4347067
loop_
_publ_author_name
'P\(aunescu, Emilia'
'McArthur, Sarah'
'Soudani, Myl\`ene'
'Scopelliti, Rosario'
'Dyson, Paul J.'

_publ_section_title
;
 Nonsteroidal Anti-inflammatory-Organometallic Anticancer Compounds.
;
_journal_issue 4
_journal_name_full 'Inorganic chemistry'
_journal_page_first 1788
_journal_page_last 1808
_journal_paper_doi 10.1021/acs.inorgchem.5b02690
_journal_volume 55
_journal_year 2016
_chemical_formula_moiety 'C26 H21 Cl2 N3 O2'
_chemical_formula_sum 'C26 H21 Cl2 N3 O2'
_chemical_formula_weight 478.36
_space_group_IT_number 14
_space_group_name_Hall '-P 2yn'
_space_group_name_H-M_alt 'P 1 21/n 1'
_symmetry_cell_setting monoclinic
_symmetry_space_group_name_Hall '-P 2yn'
_symmetry_space_group_name_H-M 'P 1 21/n 1'
_atom_sites_solution_hydrogens geom
_atom_sites_solution_primary direct
_atom_sites_solution_secondary difmap
_audit_creation_method SHELXL-97
_audit_update_record
;
2015-04-27 # Formatted by publCIF

;
_cell_angle_alpha 90.00
_cell_angle_beta 92.174(6)
_cell_angle_gamma 90.00
_cell_formula_units_Z 4
_cell_length_a 7.7313(4)
_cell_length_b 19.2204(19)
_cell_length_c 15.4838(14)
_cell_measurement_reflns_used 233
_cell_measurement_temperature 100(2)
_cell_measurement_theta_max 22
_cell_measurement_theta_min 3
_cell_volume 2299.2(3)
_computing_cell_refinement 'Dirax/lsq (Duisenberg & Schreurs, 1989-2000)'
_computing_data_collection 'Collect (Bruker AXS BV, 1997-2004)'
_computing_data_reduction 'EvalCCD (Duisenberg & Schreurs, 1990-2000)'
_computing_molecular_graphics 'Bruker SHELXTL'
_computing_publication_material 'Bruker SHELXTL'
_computing_structure_refinement 'SHELXL-97 (Sheldrick, 1997)'
_computing_structure_solution 'SHELXS-97 (Sheldrick, 1990)'
_diffrn_ambient_temperature 100(2)
_diffrn_measured_fraction_theta_full 0.989
_diffrn_measured_fraction_theta_max 0.989
_diffrn_measurement_device_type 'Bruker APEX II CCD'
_diffrn_measurement_method 'phi and omega scans'
_diffrn_radiation_monochromator graphite
_diffrn_radiation_source 'fine-focus sealed tube'
_diffrn_radiation_type MoK\a
_diffrn_radiation_wavelength 0.71073
_diffrn_reflns_av_R_equivalents 0.0310
_diffrn_reflns_av_sigmaI/netI 0.0269
_diffrn_reflns_limit_h_max 10
_diffrn_reflns_limit_h_min -11
_diffrn_reflns_limit_k_max 27
_diffrn_reflns_limit_k_min -27
_diffrn_reflns_limit_l_max 22
_diffrn_reflns_limit_l_min -22
_diffrn_reflns_number 38402
_diffrn_reflns_theta_full 31.10
_diffrn_reflns_theta_max 31.10
_diffrn_reflns_theta_min 1.69
_exptl_absorpt_coefficient_mu 0.312
_exptl_absorpt_correction_T_max 0.7462
_exptl_absorpt_correction_T_min 0.6807
_exptl_absorpt_correction_type multi-scan
_exptl_absorpt_process_details 'SADABS 2008, Bruker AXS, 2008'
_exptl_crystal_colour colourless
_exptl_crystal_density_diffrn 1.382
_exptl_crystal_density_method 'not measured'
_exptl_crystal_description prism
_exptl_crystal_F_000 992
_exptl_crystal_size_max 0.31
_exptl_crystal_size_mid 0.28
_exptl_crystal_size_min 0.22
_refine_diff_density_max 0.436
_refine_diff_density_min -0.247
_refine_diff_density_rms 0.057
_refine_ls_extinction_method none
_refine_ls_goodness_of_fit_ref 1.107
_refine_ls_hydrogen_treatment mixed
_refine_ls_matrix_type full
_refine_ls_number_parameters 303
_refine_ls_number_reflns 7317
_refine_ls_number_restraints 0
_refine_ls_restrained_S_all 1.107
_refine_ls_R_factor_all 0.0533
_refine_ls_R_factor_gt 0.0366
_refine_ls_shift/su_max 0.002
_refine_ls_shift/su_mean 0.000
_refine_ls_structure_factor_coef Fsqd
_refine_ls_weighting_details 'calc w=1/[\s^2^(Fo^2^)+(0.0305P)^2^+1.2652P] where P=(Fo^2^+2Fc^2^)/3'
_refine_ls_weighting_scheme calc
_refine_ls_wR_factor_gt 0.0809
_refine_ls_wR_factor_ref 0.0914
_reflns_number_gt 5937
_reflns_number_total 7317
_reflns_threshold_expression >2sigma(I)
_cod_data_source_file ic5b02690_si_003.cif
_cod_data_source_block ep9001
_cod_original_sg_symbol_H-M 'P 21/n'
_cod_database_code 4347067
_publcif_datablock.id {fb0eb974-4f01-4814-a24e-2b0821ef48a3}

_publcif_info_exptl_table_max_cols 4
_publcif_info_exptl_table_use_headnotes n

loop_
_symmetry_equiv_pos_as_xyz
'x, y, z'
'-x+1/2, y+1/2, -z+1/2'
'-x, -y, -z'
'x-1/2, -y-1/2, z-1/2'

loop_
_atom_site_label
_atom_site_type_symbol
_atom_site_fract_x
_atom_site_fract_y
_atom_site_fract_z
_atom_site_U_iso_or_equiv
_atom_site_adp_type
_atom_site_occupancy
_atom_site_symmetry_multiplicity
_atom_site_calc_flag
_atom_site_refinement_flags
Cl1 Cl 0.26541(4) 0.661310(16) 0.603522(19) 0.01948(7) Uani 1 1 d .
Cl2 Cl 0.34177(5) 0.770384(18) 0.28178(2) 0.02537(8) Uani 1 1 d .
O1 O 0.60115(12) 0.49438(5) 0.23320(5) 0.01602(17) Uani 1 1 d .
O2 O 0.49827(13) 0.60309(5) 0.25084(6) 0.02055(19) Uani 1 1 d .
N1 N 0.85640(14) 0.48248(6) -0.15849(7) 0.0174(2) Uani 1 1 d .
N2 N 0.85571(14) 0.34553(5) 0.00223(7) 0.0168(2) Uani 1 1 d .
N3 N 0.38718(14) 0.66019(6) 0.41728(7) 0.0162(2) Uani 1 1 d .
H3 H 0.384(2) 0.6535(9) 0.3615(12) 0.024(4) Uiso 1 1 d .
C1 C 0.90398(18) 0.49147(7) -0.24023(8) 0.0208(2) Uani 1 1 d .
H1 H 0.8849 0.5357 -0.2661 0.025 Uiso 1 1 calc R
C2 C 0.97986(17) 0.43970(7) -0.28949(8) 0.0207(2) Uani 1 1 d .
H2 H 1.0097 0.4490 -0.3473 0.025 Uiso 1 1 calc R
C3 C 1.01160(15) 0.37431(7) -0.25322(8) 0.0172(2) Uani 1 1 d .
C4 C 0.96276(15) 0.36432(7) -0.16783(8) 0.0157(2) Uani 1 1 d .
H4 H 0.9809 0.3206 -0.1404 0.019 Uiso 1 1 calc R
C5 C 0.88686(15) 0.41930(6) -0.12320(7) 0.0137(2) Uani 1 1 d .
C6 C 1.09890(18) 0.31717(8) -0.30248(9) 0.0231(3) Uani 1 1 d .
H6A H 1.0708 0.3224 -0.3644 0.035 Uiso 1 1 calc R
H6B H 1.0580 0.2718 -0.2827 0.035 Uiso 1 1 calc R
H6C H 1.2245 0.3203 -0.2922 0.035 Uiso 1 1 calc R
C7 C 0.83512(15) 0.40978(6) -0.03188(7) 0.0133(2) Uani 1 1 d .
C8 C 0.76853(15) 0.46537(6) 0.01465(7) 0.0139(2) Uani 1 1 d .
H8 H 0.7572 0.5101 -0.0112 0.017 Uiso 1 1 calc R
C9 C 0.71871(15) 0.45463(6) 0.09957(7) 0.0139(2) Uani 1 1 d .
C10 C 0.74154(16) 0.38862(6) 0.13541(8) 0.0164(2) Uani 1 1 d .
H10 H 0.7115 0.3794 0.1932 0.020 Uiso 1 1 calc R
C11 C 0.80988(17) 0.33634(7) 0.08404(8) 0.0180(2) Uani 1 1 d .
H11 H 0.8248 0.2914 0.1087 0.022 Uiso 1 1 calc R
C12 C 0.63923(17) 0.51476(6) 0.14599(7) 0.0163(2) Uani 1 1 d .
H12A H 0.7203 0.5546 0.1476 0.020 Uiso 1 1 calc R
H12B H 0.5314 0.5295 0.1147 0.020 Uiso 1 1 calc R
C13 C 0.52824(15) 0.54530(6) 0.27940(7) 0.0148(2) Uani 1 1 d .
C14 C 0.49145(16) 0.52229(6) 0.37045(7) 0.0157(2) Uani 1 1 d .
H14A H 0.5224 0.4726 0.3778 0.019 Uiso 1 1 calc R
H14B H 0.3663 0.5274 0.3804 0.019 Uiso 1 1 calc R
C15 C 0.59500(15) 0.56573(6) 0.43608(7) 0.0131(2) Uani 1 1 d .
C16 C 0.74678(16) 0.53901(6) 0.47534(8) 0.0160(2) Uani 1 1 d .
H16 H 0.7831 0.4933 0.4611 0.019 Uiso 1 1 calc R
C17 C 0.84605(16) 0.57799(7) 0.53493(8) 0.0183(2) Uani 1 1 d .
H17 H 0.9490 0.5591 0.5609 0.022 Uiso 1 1 calc R
C18 C 0.79218(16) 0.64506(7) 0.55598(8) 0.0174(2) Uani 1 1 d .
H18 H 0.8591 0.6720 0.5964 0.021 Uiso 1 1 calc R
C19 C 0.64061(15) 0.67265(6) 0.51799(8) 0.0148(2) Uani 1 1 d .
H19 H 0.6045 0.7182 0.5329 0.018 Uiso 1 1 calc R
C20 C 0.54146(15) 0.63345(6) 0.45797(7) 0.0129(2) Uani 1 1 d .
C21 C 0.30526(15) 0.72105(6) 0.44485(8) 0.0145(2) Uani 1 1 d .
C22 C 0.24095(15) 0.72862(6) 0.52831(8) 0.0155(2) Uani 1 1 d .
C23 C 0.15193(16) 0.78809(7) 0.55324(9) 0.0194(2) Uani 1 1 d .
H23 H 0.1120 0.7920 0.6103 0.023 Uiso 1 1 calc R
C24 C 0.12225(17) 0.84143(7) 0.49394(9) 0.0228(3) Uani 1 1 d .
H24 H 0.0605 0.8817 0.5104 0.027 Uiso 1 1 calc R
C25 C 0.18235(18) 0.83620(7) 0.41073(9) 0.0221(3) Uani 1 1 d .
H25 H 0.1625 0.8728 0.3703 0.027 Uiso 1 1 calc R
C26 C 0.27198(16) 0.77675(7) 0.38741(8) 0.0178(2) Uani 1 1 d .

loop_
_atom_site_aniso_label
_atom_site_aniso_U_11
_atom_site_aniso_U_22
_atom_site_aniso_U_33
_atom_site_aniso_U_23
_atom_site_aniso_U_13
_atom_site_aniso_U_12
Cl1 0.02096(14) 0.01998(14) 0.01770(14) 0.00137(11) 0.00328(10) 0.00226(11)
Cl2 0.03224(18) 0.02620(16) 0.01767(14) 0.00402(12) 0.00093(12) 0.00363(13)
O1 0.0229(4) 0.0151(4) 0.0104(4) -0.0015(3) 0.0052(3) 0.0007(3)
O2 0.0310(5) 0.0153(4) 0.0156(4) 0.0001(3) 0.0050(3) 0.0024(4)
N1 0.0211(5) 0.0168(5) 0.0145(5) 0.0023(4) 0.0024(4) 0.0000(4)
N2 0.0202(5) 0.0147(5) 0.0158(5) 0.0013(4) 0.0046(4) 0.0021(4)
N3 0.0190(5) 0.0159(5) 0.0134(5) -0.0038(4) -0.0023(4) 0.0064(4)
C1 0.0258(6) 0.0209(6) 0.0159(6) 0.0047(5) 0.0038(5) 0.0003(5)
C2 0.0222(6) 0.0276(7) 0.0126(5) 0.0011(5) 0.0045(4) -0.0014(5)
C3 0.0143(5) 0.0225(6) 0.0148(5) -0.0044(4) 0.0029(4) -0.0024(4)
C4 0.0158(5) 0.0171(5) 0.0143(5) -0.0011(4) 0.0031(4) -0.0004(4)
C5 0.0140(5) 0.0156(5) 0.0117(5) -0.0001(4) 0.0021(4) -0.0012(4)
C6 0.0237(6) 0.0272(7) 0.0189(6) -0.0070(5) 0.0080(5) -0.0014(5)
C7 0.0139(5) 0.0148(5) 0.0115(5) -0.0005(4) 0.0024(4) -0.0007(4)
C8 0.0165(5) 0.0127(5) 0.0126(5) 0.0004(4) 0.0018(4) -0.0006(4)
C9 0.0142(5) 0.0149(5) 0.0125(5) -0.0017(4) 0.0009(4) -0.0009(4)
C10 0.0198(6) 0.0175(6) 0.0122(5) 0.0013(4) 0.0036(4) 0.0002(4)
C11 0.0228(6) 0.0156(5) 0.0158(5) 0.0038(4) 0.0048(4) 0.0029(4)
C12 0.0234(6) 0.0154(5) 0.0103(5) -0.0007(4) 0.0040(4) 0.0002(4)
C13 0.0170(5) 0.0147(5) 0.0128(5) -0.0030(4) 0.0032(4) -0.0013(4)
C14 0.0219(6) 0.0122(5) 0.0134(5) -0.0015(4) 0.0058(4) -0.0015(4)
C15 0.0165(5) 0.0117(5) 0.0113(5) 0.0003(4) 0.0052(4) 0.0005(4)
C16 0.0177(5) 0.0143(5) 0.0164(5) 0.0027(4) 0.0075(4) 0.0037(4)
C17 0.0150(5) 0.0219(6) 0.0182(6) 0.0044(4) 0.0033(4) 0.0034(4)
C18 0.0153(5) 0.0212(6) 0.0157(5) 0.0000(4) 0.0016(4) -0.0017(4)
C19 0.0161(5) 0.0135(5) 0.0149(5) -0.0009(4) 0.0023(4) 0.0006(4)
C20 0.0142(5) 0.0132(5) 0.0114(5) 0.0011(4) 0.0031(4) 0.0023(4)
C21 0.0128(5) 0.0138(5) 0.0166(5) -0.0024(4) -0.0014(4) 0.0019(4)
C22 0.0148(5) 0.0145(5) 0.0173(5) -0.0018(4) -0.0002(4) 0.0015(4)
C23 0.0159(5) 0.0194(6) 0.0229(6) -0.0066(5) 0.0009(4) 0.0025(4)
C24 0.0205(6) 0.0165(6) 0.0310(7) -0.0073(5) -0.0027(5) 0.0059(5)
C25 0.0235(6) 0.0143(6) 0.0281(7) 0.0004(5) -0.0047(5) 0.0037(5)
C26 0.0186(6) 0.0167(6) 0.0179(6) -0.0003(4) -0.0014(4) 0.0010(4)

loop_
_atom_type_symbol
_atom_type_description
_atom_type_scat_dispersion_real
_atom_type_scat_dispersion_imag
_atom_type_scat_source
C C 0.0033 0.0016 'International Tables Vol C Tables 4.2.6.8 and 6.1.1.4'
H H 0.0000 0.0000 'International Tables Vol C Tables 4.2.6.8 and 6.1.1.4'
N N 0.0061 0.0033 'International Tables Vol C Tables 4.2.6.8 and 6.1.1.4'
O O 0.0106 0.0060 'International Tables Vol C Tables 4.2.6.8 and 6.1.1.4'
Cl Cl 0.1484 0.1585 'International Tables Vol C Tables 4.2.6.8 and 6.1.1.4'

loop_
_geom_angle_atom_site_label_1
_geom_angle_atom_site_label_2
_geom_angle_atom_site_label_3
_geom_angle
C13 O1 C12 113.74(9)
C1 N1 C5 116.61(11)
C11 N2 C7 117.32(10)
C21 N3 C20 123.10(10)
C21 N3 H3 115.3(12)
C20 N3 H3 112.2(11)
N1 C1 C2 123.99(12)
N1 C1 H1 118.0
C2 C1 H1 118.0
C3 C2 C1 119.56(11)
C3 C2 H2 120.2
C1 C2 H2 120.2
C2 C3 C4 116.99(11)
C2 C3 C6 121.80(11)
C4 C3 C6 121.19(12)
C3 C4 C5 119.59(11)
C3 C4 H4 120.2
C5 C4 H4 120.2
N1 C5 C4 123.25(11)
N1 C5 C7 116.39(10)
C4 C5 C7 120.36(11)
C3 C6 H6A 109.5
C3 C6 H6B 109.5
H6A C6 H6B 109.5
C3 C6 H6C 109.5
H6A C6 H6C 109.5
H6B C6 H6C 109.5
N2 C7 C8 122.53(10)
N2 C7 C5 116.75(10)
C8 C7 C5 120.72(10)
C7 C8 C9 119.43(11)
C7 C8 H8 120.3
C9 C8 H8 120.3
C10 C9 C8 118.25(11)
C10 C9 C12 123.85(11)
C8 C9 C12 117.87(10)
C9 C10 C11 118.22(11)
C9 C10 H10 120.9
C11 C10 H10 120.9
N2 C11 C10 124.22(11)
N2 C11 H11 117.9
C10 C11 H11 117.9
O1 C12 C9 109.83(10)
O1 C12 H12A 109.7
C9 C12 H12A 109.7
O1 C12 H12B 109.7
C9 C12 H12B 109.7
H12A C12 H12B 108.2
O2 C13 O1 123.26(11)
O2 C13 C14 124.46(11)
O1 C13 C14 112.27(10)
C13 C14 C15 110.44(10)
C13 C14 H14A 109.6
C15 C14 H14A 109.6
C13 C14 H14B 109.6
C15 C14 H14B 109.6
H14A C14 H14B 108.1
C16 C15 C20 118.90(11)
C16 C15 C14 120.06(10)
C20 C15 C14 121.04(10)
C17 C16 C15 121.43(11)
C17 C16 H16 119.3
C15 C16 H16 119.3
C16 C17 C18 119.23(11)
C16 C17 H17 120.4
C18 C17 H17 120.4
C19 C18 C17 120.35(11)
C19 C18 H18 119.8
C17 C18 H18 119.8
C18 C19 C20 120.29(11)
C18 C19 H19 119.9
C20 C19 H19 119.9
C19 C20 C15 119.80(10)
C19 C20 N3 121.83(10)
C15 C20 N3 118.37(10)
N3 C21 C26 120.97(11)
N3 C21 C22 122.91(11)
C26 C21 C22 115.97(11)
C23 C22 C21 122.18(12)
C23 C22 Cl1 117.66(10)
C21 C22 Cl1 120.13(9)
C24 C23 C22 119.48(12)
C24 C23 H23 120.3
C22 C23 H23 120.3
C23 C24 C25 120.44(12)
C23 C24 H24 119.8
C25 C24 H24 119.8
C24 C25 C26 119.17(12)
C24 C25 H25 120.4
C26 C25 H25 120.4
C25 C26 C21 122.75(12)
C25 C26 Cl2 118.38(10)
C21 C26 Cl2 118.85(9)

loop_
_geom_bond_atom_site_label_1
_geom_bond_atom_site_label_2
_geom_bond_distance
Cl1 C22 1.7462(13)
Cl2 C26 1.7459(13)
O1 C13 1.3482(14)
O1 C12 1.4470(14)
O2 C13 1.2145(15)
N1 C1 1.3426(16)
N1 C5 1.3487(15)
N2 C11 1.3399(16)
N2 C7 1.3501(15)
N3 C21 1.4045(15)
N3 C20 1.4236(15)
N3 H3 0.872(18)
C1 C2 1.3965(19)
C1 H1 0.9500
C2 C3 1.3944(19)
C2 H2 0.9500
C3 C4 1.4020(16)
C3 C6 1.5108(18)
C4 C5 1.4034(16)
C4 H4 0.9500
C5 C7 1.4952(16)
C6 H6A 0.9800
C6 H6B 0.9800
C6 H6C 0.9800
C7 C8 1.3978(16)
C8 C9 1.3994(16)
C8 H8 0.9500
C9 C10 1.3932(16)
C9 C12 1.5045(16)
C10 C11 1.3977(17)
C10 H10 0.9500
C11 H11 0.9500
C12 H12A 0.9900
C12 H12B 0.9900
C13 C14 1.5148(16)
C14 C15 1.5195(16)
C14 H14A 0.9900
C14 H14B 0.9900
C15 C16 1.3987(16)
C15 C20 1.4111(16)
C16 C17 1.3957(18)
C16 H16 0.9500
C17 C18 1.3971(18)
C17 H17 0.9500
C18 C19 1.3957(17)
C18 H18 0.9500
C19 C20 1.4018(16)
C19 H19 0.9500
C21 C26 1.4091(17)
C21 C22 1.4096(17)
C22 C23 1.3962(17)
C23 C24 1.3896(19)
C23 H23 0.9500
C24 C25 1.390(2)
C24 H24 0.9500
C25 C26 1.3912(18)
C25 H25 0.9500

loop_
_geom_hbond_atom_site_label_D
_geom_hbond_atom_site_label_H
_geom_hbond_atom_site_label_A
_geom_hbond_distance_DH
_geom_hbond_distance_HA
_geom_hbond_distance_DA
_geom_hbond_angle_DHA
N3 H3 O2 0.872(18) 2.185(18) 2.9583(14) 147.6(15)
N3 H3 Cl2 0.872(18) 2.578(18) 2.9925(11) 110.2(13)

loop_
_geom_torsion_atom_site_label_1
_geom_torsion_atom_site_label_2
_geom_torsion_atom_site_label_3
_geom_torsion_atom_site_label_4
_geom_torsion
C5 N1 C1 C2 0.68(19)
N1 C1 C2 C3 -0.7(2)
C1 C2 C3 C4 0.55(18)
C1 C2 C3 C6 -177.88(12)
C2 C3 C4 C5 -0.42(17)
C6 C3 C4 C5 178.01(11)
C1 N1 C5 C4 -0.54(18)
C1 N1 C5 C7 179.45(11)
C3 C4 C5 N1 0.44(18)
C3 C4 C5 C7 -179.55(11)
C11 N2 C7 C8 -0.19(18)
C11 N2 C7 C5 179.97(11)
N1 C5 C7 N2 176.20(11)
C4 C5 C7 N2 -3.81(16)
N1 C5 C7 C8 -3.64(16)
C4 C5 C7 C8 176.35(11)
N2 C7 C8 C9 -0.82(18)
C5 C7 C8 C9 179.02(10)
C7 C8 C9 C10 1.50(17)
C7 C8 C9 C12 -176.94(11)
C8 C9 C10 C11 -1.22(17)
C12 C9 C10 C11 177.13(12)
C7 N2 C11 C10 0.49(19)
C9 C10 C11 N2 0.2(2)
C13 O1 C12 C9 -179.59(10)
C10 C9 C12 O1 3.31(16)
C8 C9 C12 O1 -178.34(10)
C12 O1 C13 O2 -0.49(17)
C12 O1 C13 C14 -179.58(10)
O2 C13 C14 C15 -61.53(16)
O1 C13 C14 C15 117.55(11)
C13 C14 C15 C16 -100.85(13)
C13 C14 C15 C20 78.60(13)
C20 C15 C16 C17 -0.39(17)
C14 C15 C16 C17 179.07(11)
C15 C16 C17 C18 0.21(18)
C16 C17 C18 C19 0.17(18)
C17 C18 C19 C20 -0.36(18)
C18 C19 C20 C15 0.18(17)
C18 C19 C20 N3 -179.33(11)
C16 C15 C20 C19 0.19(16)
C14 C15 C20 C19 -179.26(11)
C16 C15 C20 N3 179.72(10)
C14 C15 C20 N3 0.26(16)
C21 N3 C20 C19 -12.23(18)
C21 N3 C20 C15 168.25(11)
C20 N3 C21 C26 124.07(13)
C20 N3 C21 C22 -60.49(17)
N3 C21 C22 C23 -176.62(11)
C26 C21 C22 C23 -0.97(17)
N3 C21 C22 Cl1 1.38(16)
C26 C21 C22 Cl1 177.03(9)
C21 C22 C23 C24 1.17(19)
Cl1 C22 C23 C24 -176.88(10)
C22 C23 C24 C25 -0.79(19)
C23 C24 C25 C26 0.3(2)
C24 C25 C26 C21 -0.1(2)
C24 C25 C26 Cl2 178.49(10)
N3 C21 C26 C25 176.18(12)
C22 C21 C26 C25 0.44(18)
N3 C21 C26 Cl2 -2.42(16)
C22 C21 C26 Cl2 -178.16(9)

loop_
_publcif_info_datablock.id
_publcif_info_datablock.publ_exptl
_publcif_info_datablock.publ_geom
_publcif_info_datablock.structure
{fb0eb974-4f01-4814-a24e-2b0821ef48a3} y y y

loop_
_publcif_info_exptl_table_extra_item
sin_theta_over_lambda_max

loop_
_publcif_info_tables.block_id
_publcif_info_tables.reference_item
{fb0eb974-4f01-4814-a24e-2b0821ef48a3} '_publcif_info_datablock.publ_exptl'
{fb0eb974-4f01-4814-a24e-2b0821ef48a3} '_geom_hbond_atom_site_label_D'
